data_4114554
loop_
_publ_author_name
'Ming-Liang Tong'
'Xiao-Ming Chen'
'Stuart R. Batten'

_publ_contact_author
;
      Tong, Ming-Liang
      School of Chemistry and Chemical Engineering
      Sun Yat-Sen University
      Guangzhou, 510275
      P. R. China
;
_publ_contact_author_email cestml@zsu.edu.cn
_publ_contact_author_fax 86-20-84112245
_publ_contact_author_phone 86-20-84113986
_publ_section_title
;
 A New Self-Penetrating Uniform Net, (8,4) (or 86), Containing Planar
 Four-Coordinate Nodes
;
_journal_name_full 'Journal of the American Chemical Society'
_journal_page_first 16170
_journal_page_last 16171
_journal_paper_doi 10.1021/ja0383266
_journal_volume 125
_journal_year 2003
_chemical_formula_sum 'C16 H16 N2 Ni O6'
_chemical_formula_weight 391.02
_chemical_name_systematic
; 
 ? 
;
_space_group_IT_number 14
_symmetry_cell_setting monoclinic
_symmetry_space_group_name_Hall '-P 2ybc'
_symmetry_space_group_name_H-M 'P 1 21/c 1'
_atom_sites_solution_hydrogens geom
_atom_sites_solution_primary direct
_atom_sites_solution_secondary difmap
_audit_creation_method SHELXL-97
_cell_angle_alpha 90.00
_cell_angle_beta 105.987(5)
_cell_angle_gamma 90.00
_cell_formula_units_Z 4
_cell_length_a 16.784(5)
_cell_length_b 5.4457(18)
_cell_length_c 17.862(6)
_cell_measurement_temperature 293(2)
_cell_volume 1569.5(9)
_computing_cell_refinement
;       
SAINT-PLUS for Windows NT, Ver. 6.0, Bruker AXS Inc., 
Madison, Wisconsin, USA, 1997.
;
_computing_data_collection
;
SMART for Windows NT, Bruker AXS Inc., Madison, Wisconsin, USA, 1998.
;
_computing_data_reduction
;
SAINT-PLUS for Windows NT, Ver. 6.0, Bruker AXS Inc., 
Madison, Wisconsin, USA, 1997.
;
_computing_structure_refinement 'SHELXL-97 (Sheldrick, 1997)'
_computing_structure_solution 'SHELXS-97 (Sheldrick, 1990)'
_diffrn_ambient_temperature 293(2)
_diffrn_measured_fraction_theta_full 0.963
_diffrn_measured_fraction_theta_max 0.963
_diffrn_measurement_device_type 'Bruker Smart Apex CCD area detector'
_diffrn_measurement_method 'phi and omega scans'
_diffrn_radiation_monochromator graphite
_diffrn_radiation_source 'fine-focus sealed tube'
_diffrn_radiation_type MoK\a
_diffrn_radiation_wavelength 0.71073
_diffrn_reflns_av_R_equivalents 0.0438
_diffrn_reflns_av_sigmaI/netI 0.0620
_diffrn_reflns_limit_h_max 21
_diffrn_reflns_limit_h_min -19
_diffrn_reflns_limit_k_max 7
_diffrn_reflns_limit_k_min -6
_diffrn_reflns_limit_l_max 22
_diffrn_reflns_limit_l_min -15
_diffrn_reflns_number 7871
_diffrn_reflns_theta_full 27.48
_diffrn_reflns_theta_max 27.48
_diffrn_reflns_theta_min 3.79
_exptl_absorpt_coefficient_mu 1.274
_exptl_crystal_density_diffrn 1.655
_exptl_crystal_F_000 808
_refine_diff_density_max 0.798
_refine_diff_density_min -1.065
_refine_diff_density_rms 0.092
_refine_ls_extinction_method none
_refine_ls_goodness_of_fit_ref 1.084
_refine_ls_hydrogen_treatment mixed
_refine_ls_matrix_type full
_refine_ls_number_parameters 245
_refine_ls_number_reflns 3454
_refine_ls_number_restraints 6
_refine_ls_restrained_S_all 1.083
_refine_ls_R_factor_all 0.0474
_refine_ls_R_factor_gt 0.0419
_refine_ls_shift/su_max 0.000
_refine_ls_shift/su_mean 0.000
_refine_ls_structure_factor_coef Fsqd
_refine_ls_weighting_details 'calc w=1/[\s^2^(Fo^2^)+(0.0412P)^2^+1.0356P] where P=(Fo^2^+2Fc^2^)/3'
_refine_ls_weighting_scheme calc
_refine_ls_wR_factor_gt 0.1040
_refine_ls_wR_factor_ref 0.1090
_reflns_number_gt 3106
_reflns_number_total 3454
_reflns_threshold_expression >2sigma(I)
_cod_data_source_file ja0383266si20030904_030732_2.cif
_cod_data_source_block complex_1
_cod_database_code 4114554

loop_
_symmetry_equiv_pos_as_xyz
'x, y, z'
'-x, y+1/2, -z+1/2'
'-x, -y, -z'
'x, -y-1/2, z-1/2'

loop_
_atom_site_label
_atom_site_type_symbol
_atom_site_fract_x
_atom_site_fract_y
_atom_site_fract_z
_atom_site_U_iso_or_equiv
_atom_site_adp_type
_atom_site_occupancy
_atom_site_symmetry_multiplicity
_atom_site_calc_flag
_atom_site_refinement_flags
Ni1 Ni 0.0000 0.0000 0.0000 0.01028(13) Uani 1 2 d S
Ni2 Ni 0.5000 0.5000 0.5000 0.01175(13) Uani 1 2 d S
O1 O 0.09770(9) 0.2080(3) 0.06340(8) 0.0166(3) Uani 1 1 d .
O2 O 0.16479(10) -0.0627(3) 0.15290(9) 0.0245(4) Uani 1 1 d .
O3 O -0.40063(8) 0.7671(3) 0.00453(8) 0.0157(3) Uani 1 1 d .
O4 O -0.31864(11) 1.0125(3) -0.04268(11) 0.0278(4) Uani 1 1 d .
O1W O 0.03963(9) -0.3102(3) 0.06987(8) 0.0171(3) Uani 1 1 d D
H1WA H 0.0520(16) -0.453(3) 0.0581(17) 0.039(9) Uiso 1 1 d D
H1WB H 0.0827(12) -0.245(5) 0.1007(15) 0.043(9) Uiso 1 1 d D
O2W O 0.55680(9) 0.2118(3) 0.46189(9) 0.0186(3) Uani 1 1 d D
H2WA H 0.5708(16) 0.076(3) 0.4856(17) 0.043(9) Uiso 1 1 d D
H2WB H 0.6001(12) 0.283(4) 0.4559(19) 0.045(9) Uiso 1 1 d D
N1 N 0.44569(10) 0.5853(3) 0.37870(10) 0.0158(4) Uani 1 1 d .
N2 N -0.06939(10) 0.1022(3) 0.07862(10) 0.0167(4) Uani 1 1 d .
C1 C 0.15695(12) 0.1443(4) 0.12251(11) 0.0154(4) Uani 1 1 d .
C2 C 0.21900(13) 0.3374(4) 0.15554(12) 0.0174(4) Uani 1 1 d .
H2 H 0.2165 0.4861 0.1294 0.021 Uiso 1 1 calc R
C3 C 0.27808(13) 0.3034(4) 0.22156(12) 0.0185(4) Uani 1 1 d .
H3 H 0.2783 0.1533 0.2464 0.022 Uiso 1 1 calc R
C4 C 0.34292(14) 0.4784(4) 0.25902(13) 0.0175(5) Uani 1 1 d .
C5 C 0.36381(13) 0.6855(4) 0.22271(12) 0.0203(5) Uani 1 1 d .
H5 H 0.3363 0.7214 0.1712 0.024 Uiso 1 1 calc R
C6 C 0.42609(14) 0.8359(4) 0.26473(13) 0.0228(5) Uani 1 1 d .
H6 H 0.4421 0.9728 0.2413 0.027 Uiso 1 1 calc R
C7 C 0.46502(13) 0.7820(4) 0.34251(12) 0.0201(5) Uani 1 1 d .
H7 H 0.5062 0.8873 0.3704 0.024 Uiso 1 1 calc R
C8 C 0.38695(13) 0.4360(4) 0.33634(12) 0.0175(4) Uani 1 1 d .
H8 H 0.3747 0.2945 0.3601 0.021 Uiso 1 1 calc R
C9 C -0.33069(12) 0.8248(4) -0.00752(12) 0.0167(4) Uani 1 1 d .
C10 C -0.25920(13) 0.6582(4) 0.02394(13) 0.0189(4) Uani 1 1 d .
H10 H -0.2121 0.6831 0.0072 0.023 Uiso 1 1 calc R
C11 C -0.25715(14) 0.4775(4) 0.07382(13) 0.0183(5) Uani 1 1 d .
H11 H -0.3039 0.4518 0.0911 0.022 Uiso 1 1 calc R
C12 C -0.18544(13) 0.3139(4) 0.10382(12) 0.0183(4) Uani 1 1 d .
C13 C -0.16332(14) 0.2270(5) 0.17974(13) 0.0238(5) Uani 1 1 d .
H13 H -0.1952 0.2654 0.2133 0.029 Uiso 1 1 calc R
C14 C -0.09328(16) 0.0825(5) 0.20490(13) 0.0294(6) Uani 1 1 d .
H14 H -0.0770 0.0237 0.2557 0.035 Uiso 1 1 calc R
C15 C -0.04775(16) 0.0268(4) 0.15316(14) 0.0249(5) Uani 1 1 d .
H15 H 0.0000 -0.0672 0.1708 0.030 Uiso 1 1 calc R
C16 C -0.13729(13) 0.2413(4) 0.05528(12) 0.0175(4) Uani 1 1 d .
H16 H -0.1534 0.2928 0.0037 0.021 Uiso 1 1 calc R

loop_
_atom_site_aniso_label
_atom_site_aniso_U_11
_atom_site_aniso_U_22
_atom_site_aniso_U_33
_atom_site_aniso_U_23
_atom_site_aniso_U_13
_atom_site_aniso_U_12
Ni1 0.0112(2) 0.0118(2) 0.0052(2) -0.00133(12) -0.00203(15) 0.00145(13)
Ni2 0.0128(2) 0.0125(2) 0.0069(2) -0.00136(12) -0.00227(15) -0.00241(13)
O1 0.0165(7) 0.0169(7) 0.0114(7) -0.0003(5) -0.0044(5) 0.0001(6)
O2 0.0279(9) 0.0204(8) 0.0164(8) 0.0044(7) -0.0089(6) -0.0039(8)
O3 0.0159(7) 0.0167(7) 0.0122(7) 0.0007(6) 0.0000(5) 0.0047(6)
O4 0.0311(9) 0.0251(9) 0.0308(10) 0.0092(7) 0.0147(8) 0.0047(7)
O1W 0.0194(7) 0.0149(8) 0.0125(7) -0.0014(6) -0.0032(6) 0.0022(7)
O2W 0.0216(8) 0.0150(8) 0.0173(8) -0.0016(6) 0.0022(6) -0.0017(7)
N1 0.0154(8) 0.0190(9) 0.0093(8) -0.0015(7) -0.0029(6) -0.0022(8)
N2 0.0163(8) 0.0206(10) 0.0111(8) -0.0014(7) 0.0002(6) 0.0025(8)
C1 0.0159(9) 0.0210(11) 0.0069(9) -0.0018(8) -0.0008(7) 0.0002(9)
C2 0.0197(10) 0.0173(11) 0.0122(10) 0.0009(8) -0.0008(8) -0.0001(9)
C3 0.0227(10) 0.0198(11) 0.0092(9) -0.0003(8) -0.0018(8) -0.0042(9)
C4 0.0171(10) 0.0221(11) 0.0102(10) -0.0008(8) -0.0018(8) -0.0019(9)
C5 0.0217(10) 0.0252(12) 0.0102(10) 0.0027(8) -0.0018(8) -0.0007(10)
C6 0.0268(11) 0.0228(12) 0.0156(11) 0.0041(9) 0.0005(9) -0.0062(10)
C7 0.0200(10) 0.0217(11) 0.0141(10) -0.0013(8) -0.0026(8) -0.0050(9)
C8 0.0206(10) 0.0189(10) 0.0091(10) -0.0002(8) -0.0021(8) -0.0025(9)
C9 0.0190(10) 0.0204(11) 0.0096(9) -0.0037(8) 0.0021(8) 0.0023(9)
C10 0.0167(9) 0.0229(11) 0.0168(10) -0.0008(9) 0.0043(8) 0.0036(9)
C11 0.0159(10) 0.0252(12) 0.0141(11) -0.0022(8) 0.0045(8) 0.0044(9)
C12 0.0181(10) 0.0200(11) 0.0149(10) -0.0006(8) 0.0012(8) 0.0040(9)
C13 0.0279(11) 0.0320(13) 0.0134(11) 0.0016(9) 0.0091(9) 0.0078(11)
C14 0.0366(13) 0.0418(15) 0.0090(10) 0.0056(10) 0.0047(9) 0.0169(13)
C15 0.0263(12) 0.0333(13) 0.0127(11) 0.0044(9) 0.0013(9) 0.0148(10)
C16 0.0180(10) 0.0226(11) 0.0102(10) 0.0020(8) 0.0011(8) 0.0019(9)

loop_
_atom_type_symbol
_atom_type_description
_atom_type_scat_dispersion_real
_atom_type_scat_dispersion_imag
_atom_type_scat_source
C C 0.0033 0.0016 'International Tables Vol C Tables 4.2.6.8 and 6.1.1.4'
H H 0.0000 0.0000 'International Tables Vol C Tables 4.2.6.8 and 6.1.1.4'
N N 0.0061 0.0033 'International Tables Vol C Tables 4.2.6.8 and 6.1.1.4'
O O 0.0106 0.0060 'International Tables Vol C Tables 4.2.6.8 and 6.1.1.4'
Ni Ni 0.3393 1.1124 'International Tables Vol C Tables 4.2.6.8 and 6.1.1.4'

loop_
_geom_angle_atom_site_label_1
_geom_angle_atom_site_label_2
_geom_angle_atom_site_label_3
_geom_angle
_geom_angle_site_symmetry_1
_geom_angle_site_symmetry_3
O1 Ni1 O1 180.0 3 .
O1 Ni1 O1W 87.60(6) 3 .
O1 Ni1 O1W 92.40(6) . .
O1 Ni1 O1W 92.40(6) 3 3
O1 Ni1 O1W 87.60(6) . 3
O1W Ni1 O1W 180.0 . 3
O1 Ni1 N2 89.47(7) 3 3
O1 Ni1 N2 90.53(7) . 3
O1W Ni1 N2 92.32(7) . 3
O1W Ni1 N2 87.68(7) 3 3
O1 Ni1 N2 90.53(7) 3 .
O1 Ni1 N2 89.47(7) . .
O1W Ni1 N2 87.68(7) . .
O1W Ni1 N2 92.32(7) 3 .
N2 Ni1 N2 180.0 3 .
O2W Ni2 O2W 179.998(1) . 3_666
O2W Ni2 O3 87.79(6) . 2_545
O2W Ni2 O3 92.21(6) 3_666 2_545
O2W Ni2 O3 92.21(6) . 4_676
O2W Ni2 O3 87.79(6) 3_666 4_676
O3 Ni2 O3 180.0 2_545 4_676
O2W Ni2 N1 93.58(7) . 3_666
O2W Ni2 N1 86.42(7) 3_666 3_666
O3 Ni2 N1 91.16(6) 2_545 3_666
O3 Ni2 N1 88.84(6) 4_676 3_666
O2W Ni2 N1 86.42(7) . .
O2W Ni2 N1 93.58(7) 3_666 .
O3 Ni2 N1 88.84(6) 2_545 .
O3 Ni2 N1 91.16(6) 4_676 .
N1 Ni2 N1 180.0 3_666 .
C1 O1 Ni1 128.59(14) . .
C9 O3 Ni2 127.03(14) . 2
Ni1 O1W H1WA 131(2) . .
Ni1 O1W H1WB 97(2) . .
H1WA O1W H1WB 108.6(15) . .
Ni2 O2W H2WA 126(2) . .
Ni2 O2W H2WB 101(2) . .
H2WA O2W H2WB 109.2(15) . .
C7 N1 C8 116.88(18) . .
C7 N1 Ni2 124.52(14) . .
C8 N1 Ni2 118.58(14) . .
C16 N2 C15 117.19(19) . .
C16 N2 Ni1 121.10(14) . .
C15 N2 Ni1 121.69(15) . .
O2 C1 O1 124.75(19) . .
O2 C1 C2 119.42(18) . .
O1 C1 C2 115.83(18) . .
C3 C2 C1 121.7(2) . .
C3 C2 H2 119.2 . .
C1 C2 H2 119.2 . .
C2 C3 C4 126.5(2) . .
C2 C3 H3 116.8 . .
C4 C3 H3 116.8 . .
C5 C4 C8 117.5(2) . .
C5 C4 C3 124.44(19) . .
C8 C4 C3 118.01(19) . .
C6 C5 C4 118.59(19) . .
C6 C5 H5 120.7 . .
C4 C5 H5 120.7 . .
C5 C6 C7 119.7(2) . .
C5 C6 H6 120.2 . .
C7 C6 H6 120.2 . .
N1 C7 C6 122.77(19) . .
N1 C7 H7 118.6 . .
C6 C7 H7 118.6 . .
N1 C8 C4 124.5(2) . .
N1 C8 H8 117.8 . .
C4 C8 H8 117.8 . .
O4 C9 O3 124.5(2) . .
O4 C9 C10 117.77(19) . .
O3 C9 C10 117.74(19) . .
C11 C10 C9 125.3(2) . .
C11 C10 H10 117.3 . .
C9 C10 H10 117.3 . .
C10 C11 C12 124.2(2) . .
C10 C11 H11 117.9 . .
C12 C11 H11 117.9 . .
C13 C12 C16 117.78(19) . .
C13 C12 C11 122.2(2) . .
C16 C12 C11 119.98(19) . .
C14 C13 C12 119.1(2) . .
C14 C13 H13 120.4 . .
C12 C13 H13 120.4 . .
C13 C14 C15 118.9(2) . .
C13 C14 H14 120.5 . .
C15 C14 H14 120.5 . .
N2 C15 C14 123.1(2) . .
N2 C15 H15 118.5 . .
C14 C15 H15 118.5 . .
N2 C16 C12 123.85(19) . .
N2 C16 H16 118.1 . .
C12 C16 H16 118.1 . .

loop_
_geom_bond_atom_site_label_1
_geom_bond_atom_site_label_2
_geom_bond_distance
_geom_bond_site_symmetry_2
Ni1 O1 2.0570(14) 3
Ni1 O1 2.0571(14) .
Ni1 O1W 2.0966(15) .
Ni1 O1W 2.0967(15) 3
Ni1 N2 2.1306(18) 3
Ni1 N2 2.1306(18) .
Ni2 O2W 2.0475(16) .
Ni2 O2W 2.0476(16) 3_666
Ni2 O3 2.0792(15) 2_545
Ni2 O3 2.0792(15) 4_676
Ni2 N1 2.1571(18) 3_666
Ni2 N1 2.1572(18) .
O1 C1 1.283(2) .
O2 C1 1.242(3) .
O3 C9 1.289(3) .
O3 Ni2 2.0792(15) 2
O4 C9 1.245(3) .
O1W H1WA 0.848(10) .
O1W H1WB 0.856(10) .
O2W H2WA 0.853(10) .
O2W H2WB 0.856(10) .
N1 C7 1.336(3) .
N1 C8 1.339(3) .
N2 C16 1.336(3) .
N2 C15 1.344(3) .
C1 C2 1.483(3) .
C2 C3 1.328(3) .
C2 H2 0.9300 .
C3 C4 1.463(3) .
C3 H3 0.9300 .
C4 C5 1.393(3) .
C4 C8 1.395(3) .
C5 C6 1.376(3) .
C5 H5 0.9300 .
C6 C7 1.394(3) .
C6 H6 0.9300 .
C7 H7 0.9300 .
C8 H8 0.9300 .
C9 C10 1.486(3) .
C10 C11 1.321(3) .
C10 H10 0.9300 .
C11 C12 1.474(3) .
C11 H11 0.9300 .
C12 C13 1.387(3) .
C12 C16 1.395(3) .
C13 C14 1.383(3) .
C13 H13 0.9300 .
C14 C15 1.385(3) .
C14 H14 0.9300 .
C15 H15 0.9300 .
C16 H16 0.9300 .

loop_
_geom_hbond_atom_site_label_D
_geom_hbond_atom_site_label_H
_geom_hbond_atom_site_label_A
_geom_hbond_distance_DH
_geom_hbond_distance_HA
_geom_hbond_distance_DA
_geom_hbond_angle_DHA
_geom_hbond_site_symmetry_A
O1W H1WA O1 0.848(10) 1.990(14) 2.812(2) 163(3) 1_545
O1W H1WB O2 0.856(10) 1.745(11) 2.591(2) 169(3) .
O2W H2WA O3 0.853(10) 1.935(14) 2.755(2) 161(3) 4_666
O2W H2WB O4 0.856(10) 1.755(12) 2.593(2) 166(3) 4_676
